data_2004545
loop_
_publ_author_name
'Hibbs, D. E.'
'Hursthouse, M. B.'
'Malik, K. M. A.'
'Ward, R. S.'
'Pelter, A.'
'Aalberg, L.'

_publ_section_title
;
 2,3,10,11-Tetraphenyl-1,4,9,12-tetraoxadispiro[4.2.4.2]tetradeca-6,13-diene
;
_journal_issue 2
_journal_name_full 'Acta Crystallographica Section C'
_journal_page_first 379
_journal_page_last 381
_journal_paper_doi 10.1107/S0108270195012327
_journal_volume 52
_journal_year 1996
_chemical_formula_moiety 'C34 H28 O4'
_chemical_formula_sum 'C34 H28 O4'
_chemical_formula_weight 500.56
_chemical_melting_point 476.1(10)
_chemical_name_common 1,4-benzoquinonebis(1,2-diphenylethyleneketal)
_chemical_name_systematic
;
1,4,9,12-Tetraoxa-2,3,10,11-tetraphenyldispiro[4.2.4.2]tetradeca-6,13-diene
;
_space_group_IT_number 154
_symmetry_cell_setting trigonal
_symmetry_space_group_name_Hall 'P 32 2"'
_symmetry_space_group_name_H-M 'P 32 2 1'
_audit_creation_method SHELXL-93
_cell_angle_alpha 90
_cell_angle_beta 90
_cell_angle_gamma 120
_cell_formula_units_Z 3
_cell_length_a 9.691(2)
_cell_length_b 9.691(2)
_cell_length_c 24.841(6)
_cell_measurement_reflns_used 250
_cell_measurement_temperature 140(2)
_cell_measurement_theta_max 24.86
_cell_measurement_theta_min 2.43
_cell_volume 2020.4(8)
_computing_data_reduction 'ABSMAD (Karaulov, 1992)'
_computing_molecular_graphics 'SNOOPI (Davies, 1983)'
_computing_publication_material SHELXL93
_computing_structure_refinement 'SHELXL93 (Sheldrick, 1993)'
_computing_structure_solution 'SHELXS86 (Sheldrick, 1990)'
_diffrn_ambient_temperature 140(2)
_diffrn_measurement_device 'Delft Instruments FAST Area-Detector'
_diffrn_measurement_method 'Measurement method: Darr, Drake, Hursthouse & Malik (1993)'
_diffrn_radiation_monochromator graphite
_diffrn_radiation_source 'rotating anode'
_diffrn_radiation_type MoK\a
_diffrn_radiation_wavelength 0.71069
_diffrn_reflns_av_R_equivalents 0.0857
_diffrn_reflns_av_sigmaI/netI 0.0699
_diffrn_reflns_limit_h_max 10
_diffrn_reflns_limit_h_min -10
_diffrn_reflns_limit_k_max 11
_diffrn_reflns_limit_k_min -11
_diffrn_reflns_limit_l_max 19
_diffrn_reflns_limit_l_min -29
_diffrn_reflns_number 8689
_diffrn_reflns_theta_max 24.86
_diffrn_reflns_theta_min 2.43
_exptl_absorpt_coefficient_mu 0.080
_exptl_absorpt_correction_type none
_exptl_crystal_colour 'light orange'
_exptl_crystal_density_diffrn 1.234
_exptl_crystal_density_method 'not measured'
_exptl_crystal_description parallelepiped
_exptl_crystal_F_000 792
_exptl_crystal_size_max 0.30
_exptl_crystal_size_mid 0.20
_exptl_crystal_size_min 0.10
_refine_diff_density_max 0.148
_refine_diff_density_min -0.156
_refine_ls_abs_structure_details 'Flack (1983) parameter = -2.3(13)'
_refine_ls_abs_structure_Flack -2.3(13)
_refine_ls_extinction_method none
_refine_ls_goodness_of_fit_all 0.892
_refine_ls_goodness_of_fit_obs 0.982
_refine_ls_hydrogen_treatment 'H atoms refined isotropically'
_refine_ls_matrix_type full
_refine_ls_number_parameters 228
_refine_ls_number_reflns 2164
_refine_ls_number_restraints 0
_refine_ls_restrained_S_all 0.892
_refine_ls_restrained_S_obs 0.982
_refine_ls_R_factor_all 0.0442
_refine_ls_R_factor_obs 0.0309
_refine_ls_shift/esd_max 0.001
_refine_ls_shift/esd_mean 0.000
_refine_ls_structure_factor_coef Fsqd
_refine_ls_weighting_scheme
;
calc w = 1/[\s^2^(F~o~^2^) + (0.0195P)^2^]
where P = (F~o~^2^ + 2F~c~^2^)/3
;
_refine_ls_wR_factor_all 0.0629
_refine_ls_wR_factor_obs 0.0610
_reflns_number_observed 1728
_reflns_number_total 2164
_reflns_observed_criterion >2sigma(I)
_cod_data_source_file sz1047.cif
_cod_data_source_block 94src003
_cod_depositor_comments
;
The following automatic conversions were performed:

'_chemical_melting_point' value '202-204\%C' was changed to
'476.1(10)' - it was converted from degrees Celsius(C) to Kelvins(K),
the average value was taken and precision was estimated.

Automatic conversion script
Id: cif_fix_values 1715 2011-07-08 13:25:40Z adriana 
;
_cod_original_cell_volume 2020.2(8)
_cod_database_code 2004545

loop_
_symmetry_equiv_pos_as_xyz
'x, y, z'
'-y, x-y, z+2/3'
'-x+y, -x, z+1/3'
'y, x, -z'
'x-y, -y, -z+1/3'
'-x, -x+y, -z+2/3'

loop_
_atom_site_aniso_label
_atom_site_aniso_U_11
_atom_site_aniso_U_22
_atom_site_aniso_U_33
_atom_site_aniso_U_12
_atom_site_aniso_U_13
_atom_site_aniso_U_23
O1 0.0459(8) 0.0257(7) 0.0281(7) 0.0173(7) 0.0026(6) 0.0012(5)
O2 0.0379(8) 0.0240(7) 0.0289(7) 0.0107(6) 0.0035(6) 0.0002(5)
C1 0.0273(11) 0.0227(10) 0.0309(10) 0.0101(9) -0.0034(9) -0.0015(8)
C2 0.0284(11) 0.0259(11) 0.0317(11) 0.0139(9) -0.0006(8) -0.0009(8)
C3 0.0291(11) 0.0248(10) 0.0276(10) 0.0144(9) -0.0030(8) 0.0011(8)
C4 0.0308(12) 0.0323(12) 0.0298(12) 0.0122(10) -0.0044(10) -0.0028(10)
C5 0.0306(12) 0.0421(14) 0.0424(13) 0.0154(11) 0.0020(10) 0.0029(11)
C6 0.0431(14) 0.0489(14) 0.0354(13) 0.0276(12) 0.0102(11) 0.0053(11)
C7 0.0483(14) 0.0411(13) 0.0279(12) 0.0254(12) -0.0042(10) -0.0058(10)
C8 0.0312(12) 0.0268(11) 0.0350(12) 0.0119(10) -0.0047(9) -0.0003(9)
C9 0.0273(11) 0.0235(10) 0.0292(10) 0.0106(9) -0.0010(8) 0.0004(8)
C10 0.0308(12) 0.0286(12) 0.0407(12) 0.0153(10) -0.0008(9) 0.0001(9)
C11 0.0274(13) 0.0315(13) 0.0467(13) 0.0090(11) 0.0002(10) 0.0053(10)
C12 0.0369(14) 0.0235(12) 0.0541(14) 0.0089(11) -0.0059(11) 0.0010(10)
C13 0.043(2) 0.0278(12) 0.073(2) 0.0199(12) -0.0079(12) -0.0090(11)
C14 0.0312(13) 0.0346(13) 0.0535(14) 0.0148(11) -0.0028(10) -0.0018(10)
C15 0.0309(11) 0.0267(11) 0.0292(11) 0.0117(9) -0.0007(9) -0.0006(8)
C16 0.0276(12) 0.0346(12) 0.0340(12) 0.0151(10) -0.0027(9) -0.0016(8)
C17 0.0308(11) 0.0288(11) 0.0353(11) 0.0168(9) 0.0037(9) 0.0020(8)

loop_
_atom_site_label
_atom_site_occupancy
_atom_site_fract_x
_atom_site_fract_y
_atom_site_fract_z
_atom_site_U_iso_or_equiv
_atom_site_thermal_displace_type
_atom_site_calc_flag
_atom_site_type_symbol
O1 1 .38457(15) .89924(14) .06650(5) .0335(3) Uani d O
O2 1 .28960(15) .70660(13) .13176(4) .0324(3) Uani d O
C1 1 .3362(2) .7499(2) .03983(7) .0280(4) Uani d C
C2 1 .3295(2) .6406(2) .08617(7) .0285(4) Uani d C
C3 1 .4498(2) .7706(2) -.00524(7) .0267(4) Uani d C
C4 1 .6105(2) .8854(2) -.00196(8) .0325(5) Uani d C
C5 1 .7148(2) .9055(2) -.04297(8) .0396(5) Uani d C
C6 1 .6608(3) .8082(3) -.08825(8) .0405(5) Uani d C
C7 1 .5018(3) .6924(3) -.09192(8) .0377(5) Uani d C
C8 1 .3972(2) .6740(2) -.05079(7) .0321(5) Uani d C
C9 1 .2092(2) .4661(2) .08189(7) .0276(5) Uani d C
C10 1 .0483(2) .4107(2) .08956(8) .0332(5) Uani d C
C11 1 -.0606(3) .2491(2) .08699(8) .0377(5) Uani d C
C12 1 -.0108(3) .1419(3) .07689(8) .0409(5) Uani d C
C13 1 .1492(3) .1962(2) .06840(9) .0469(6) Uani d C
C14 1 .2582(3) .3574(2) .07111(8) .0405(5) Uani d C
C15 1 .3748(2) .8750(2) .12464(7) .0301(5) Uani d C
C16 1 .2799(2) .9429(2) .14825(7) .0323(5) Uani d C
C17 1 .5389(2) .9448(2) .14762(7) .0308(4) Uani d C
H1 1 .227(2) .7117(17) .0248(5) .016(4) Uiso d H
H2 1 .436(2) .658(2) .0906(6) .018(4) Uiso d H
H4 1 .642(2) .955(2) .0263(8) .044(6) Uiso d H
H5 1 .834(3) .993(3) -.0394(7) .049(6) Uiso d H
H6 1 .729(3) .821(2) -0.1186(7) .048(6) Uiso d H
H7 1 .462(2) .625(2) -0.1245(8) .049(6) Uiso d H
H8 1 .287(2) .594(2) -.0530(6) .031(5) Uiso d H
H10 1 .012(2) .481(2) .0992(7) .034(5) Uiso d H
H11 1 -0.169(3) .215(2) .0951(7) .041(6) Uiso d H
H12 1 -.084(2) .029(2) .0773(6) .036(5) Uiso d H
H13 1 .181(3) .125(3) .0627(8) .064(7) Uiso d H
H14 1 .369(3) .397(2) .0648(7) .042(6) Uiso d H
H16 1 .172(2) .898(2) .1341(6) .035(5) Uiso d H
H17 1 .607(2) .905(2) .1341(6) .030(5) Uiso d H

loop_
_atom_type_symbol
_atom_type_description
_atom_type_scat_dispersion_real
_atom_type_scat_dispersion_imag
_atom_type_scat_source
C C 0.0033 0.0016 'International Tables Vol C Tables 4.2.6.8 and 6.1.1.4'
H H 0.0000 0.0000 'International Tables Vol C Tables 4.2.6.8 and 6.1.1.4'
O O 0.0106 0.0060 'International Tables Vol C Tables 4.2.6.8 and 6.1.1.4'

loop_
_geom_angle_atom_site_label_1
_geom_angle_atom_site_label_2
_geom_angle_atom_site_label_3
_geom_angle_site_symmetry_1
_geom_angle
_geom_angle_publ_flag
C1 O1 C15 . 109.34(12) y
C15 O2 C2 . 106.23(13) y
O1 C1 C3 . 110.98(14) y
O1 C1 C2 . 103.14(13) y
C3 C1 C2 . 114.90(15) y
O1 C1 H1 . 107.2(8) ?
C3 C1 H1 . 109.8(8) ?
C2 C1 H1 . 110.4(8) ?
O2 C2 C9 . 108.96(14) y
O2 C2 C1 . 102.09(13) y
C9 C2 C1 . 117.53(15) y
O2 C2 H2 . 109.4(9) ?
C9 C2 H2 . 111.4(10) ?
C1 C2 H2 . 106.9(9) ?
C4 C3 C8 . 118.2(2) y
C4 C3 C1 . 120.8(2) y
C8 C3 C1 . 121.0(2) y
C5 C4 C3 . 121.2(2) y
C5 C4 H4 . 120.6(13) ?
C3 C4 H4 . 117.8(13) ?
C4 C5 C6 . 120.1(2) y
C4 C5 H5 . 119.4(10) ?
C6 C5 H5 . 120.6(10) ?
C7 C6 C5 . 119.5(2) y
C7 C6 H6 . 117.5(12) ?
C5 C6 H6 . 122.9(12) ?
C6 C7 C8 . 120.2(2) y
C6 C7 H7 . 119.7(12) ?
C8 C7 H7 . 120.2(12) ?
C7 C8 C3 . 120.9(2) y
C7 C8 H8 . 120.5(10) ?
C3 C8 H8 . 118.6(9) ?
C14 C9 C10 . 118.7(2) y
C14 C9 C2 . 120.2(2) y
C10 C9 C2 . 121.1(2) y
C9 C10 C11 . 120.4(2) y
C9 C10 H10 . 120.9(11) ?
C11 C10 H10 . 118.6(11) ?
C12 C11 C10 . 120.5(2) y
C12 C11 H11 . 121.4(12) ?
C10 C11 H11 . 118.0(12) ?
C11 C12 C13 . 119.6(2) y
C11 C12 H12 . 121.7(11) ?
C13 C12 H12 . 118.7(11) ?
C12 C13 C14 . 120.1(2) y
C12 C13 H13 . 118.8(15) ?
C14 C13 H13 . 121.1(15) ?
C9 C14 C13 . 120.7(2) y
C9 C14 H14 . 118.1(12) ?
C13 C14 H14 . 121.2(12) ?
O2 C15 O1 . 105.15(13) y
O2 C15 C16 . 108.91(15) y
O1 C15 C16 . 108.80(15) y
O2 C15 C17 . 110.33(14) y
O1 C15 C17 . 109.67(14) y
C16 C15 C17 . 113.6(2) y
C16 C16 C15 5_675 123.20(11) y
C16 C16 H16 5_675 121.9(10) ?
C15 C16 H16 . 114.9(10) ?
C17 C17 C15 5_675 123.15(10) y
C17 C17 H17 5_675 119.2(10) ?
C15 C17 H17 . 117.6(10) ?

loop_
_geom_bond_atom_site_label_1
_geom_bond_atom_site_label_2
_geom_bond_site_symmetry_2
_geom_bond_distance
_geom_bond_publ_flag
O1 C1 . 1.440(2) yes
O1 C15 . 1.459(2) yes
O2 C15 . 1.424(2) yes
O2 C2 . 1.445(2) yes
C1 C3 . 1.512(2) yes
C1 C2 . 1.544(2) yes
C1 H1 . 1.00(2) ?
C2 C9 . 1.502(2) yes
C2 H2 . 0.97(2) ?
C3 C4 . 1.392(3) yes
C3 C8 . 1.392(2) yes
C4 C5 . 1.379(3) yes
C4 H4 . 0.91(2) ?
C5 C6 . 1.391(3) yes
C5 H5 . 1.04(2) ?
C6 C7 . 1.383(3) yes
C6 H6 . 0.97(2) ?
C7 C8 . 1.386(3) yes
C7 H7 . 0.99(2) ?
C8 H8 . 0.96(2) ?
C9 C14 . 1.382(3) yes
C9 C10 . 1.385(3) yes
C10 C11 . 1.385(3) yes
C10 H10 . 0.95(2) ?
C11 C12 . 1.370(3) yes
C11 H11 . 0.95(2) ?
C12 C13 . 1.382(3) yes
C12 H12 . 0.96(2) ?
C13 C14 . 1.382(3) yes
C13 H13 . 0.90(2) ?
C14 H14 . 0.95(2) ?
C15 C16 . 1.493(3) yes
C15 C17 . 1.495(3) yes
C16 C16 5_675 1.325(4) yes
C16 H16 . 0.98(2) ?
C17 C17 5_675 1.325(3) yes
C17 H17 . 0.98(2) ?

loop_
_geom_torsion_atom_site_label_1
_geom_torsion_atom_site_label_2
_geom_torsion_atom_site_label_3
_geom_torsion_atom_site_label_4
_geom_torsion_site_symmetry_4
_geom_torsion
C15 O1 C1 C3 . -134.73(14)
C15 O1 C1 C2 . -11.2(2)
C15 O2 C2 C9 . -163.09(14)
C15 O2 C2 C1 . -38.1(2)
O1 C1 C2 O2 . 29.6(2)
C3 C1 C2 O2 . 150.50(15)
O1 C1 C2 C9 . 148.7(2)
C3 C1 C2 C9 . -90.4(2)
O1 C1 C3 C4 . 31.2(2)
C2 C1 C3 C4 . -85.3(2)
O1 C1 C3 C8 . -149.6(2)
C2 C1 C3 C8 . 93.9(2)
C8 C3 C4 C5 . 1.1(3)
C1 C3 C4 C5 . -179.7(2)
C3 C4 C5 C6 . -1.2(3)
C4 C5 C6 C7 . 0.5(3)
C5 C6 C7 C8 . 0.1(3)
C6 C7 C8 C3 . -0.2(3)
C4 C3 C8 C7 . -0.4(3)
C1 C3 C8 C7 . -179.6(2)
O2 C2 C9 C14 . -136.8(2)
C1 C2 C9 C14 . 107.8(2)
O2 C2 C9 C10 . 42.0(2)
C1 C2 C9 C10 . -73.4(2)
C14 C9 C10 C11 . 0.7(3)
C2 C9 C10 C11 . -178.2(2)
C9 C10 C11 C12 . 0.1(3)
C10 C11 C12 C13 . -1.0(3)
C11 C12 C13 C14 . 1.2(3)
C10 C9 C14 C13 . -0.5(3)
C2 C9 C14 C13 . 178.4(2)
C12 C13 C14 C9 . -0.5(3)
C2 O2 C15 O1 . 31.8(2)
C2 O2 C15 C16 . 148.27(15)
C2 O2 C15 C17 . -86.4(2)
C1 O1 C15 O2 . -11.8(2)
C1 O1 C15 C16 . -128.34(15)
C1 O1 C15 C17 . 106.8(2)
O2 C15 C16 C16 5_675 125.0(2)
O1 C15 C16 C16 5_675 -120.9(2)
C17 C15 C16 C16 5_675 1.6(3)
O2 C15 C17 C17 5_675 -122.0(2)
O1 C15 C17 C17 5_675 122.7(2)
C16 C15 C17 C17 5_675 0.7(3)
